data_4112297
loop_
_publ_author_name
'Gouriprasanna Roy'
'Munirathinam Nethaji'
'G. Mugesh'

_publ_section_title
;
 Biomimetic Studies on Anti-Thyroid Drugs and Thyroid Hormone Synthesis
;
_journal_name_full 'Journal of the American Chemical Society'
_journal_page_first 2712
_journal_page_last 2713
_journal_paper_doi 10.1021/ja039860g
_journal_volume 126
_journal_year 2004
_chemical_formula_moiety 'C16 H20 N2 O3 Se1'
_chemical_formula_sum 'C16 H20 N2 O3 Se'
_chemical_formula_weight 367.30
_chemical_name_systematic
;
 ?
;
_space_group_IT_number 2
_symmetry_cell_setting triclinic
_symmetry_space_group_name_Hall '-P 1'
_symmetry_space_group_name_H-M 'P -1'
_atom_sites_solution_hydrogens geom
_atom_sites_solution_primary direct
_atom_sites_solution_secondary difmap
_audit_creation_method SHELXL-97
_cell_angle_alpha 91.403(9)
_cell_angle_beta 111.942(8)
_cell_angle_gamma 118.051(8)
_cell_formula_units_Z 2
_cell_length_a 9.486(6)
_cell_length_b 9.965(6)
_cell_length_c 10.953(6)
_cell_measurement_temperature 293(2)
_cell_measurement_theta_max 28.15
_cell_measurement_theta_min 2.39
_cell_volume 821.8(9)
_computing_cell_refinement 'Bruker SMART'
_computing_data_collection 'Bruker SMART'
_computing_data_reduction 'Bruker SAINT'
_computing_molecular_graphics 'Ortep-3 for Windows (Farrugia, 1997)'
_computing_publication_material 'WinGX publication routines (Farrugia, 1999)'
_computing_structure_refinement 'SHELXL-97 (Sheldrick, 1997)'
_computing_structure_solution 'SHELXS-97 (Sheldrick, 1997)'
_diffrn_ambient_temperature 293(2)
_diffrn_detector_area_resol_mean 0.3
_diffrn_measured_fraction_theta_full 0.981
_diffrn_measured_fraction_theta_max 0.981
_diffrn_measurement_device_type 'CCD area detector'
_diffrn_measurement_method 'phi and omega scans'
_diffrn_radiation_monochromator graphite
_diffrn_radiation_source 'fine-focus sealed tube'
_diffrn_radiation_type MoK\a
_diffrn_radiation_wavelength 0.71073
_diffrn_reflns_av_R_equivalents 0.0248
_diffrn_reflns_av_sigmaI/netI 0.0327
_diffrn_reflns_limit_h_max 12
_diffrn_reflns_limit_h_min -12
_diffrn_reflns_limit_k_max 13
_diffrn_reflns_limit_k_min -13
_diffrn_reflns_limit_l_max 14
_diffrn_reflns_limit_l_min -14
_diffrn_reflns_number 9800
_diffrn_reflns_theta_full 28.15
_diffrn_reflns_theta_max 28.15
_diffrn_reflns_theta_min 2.39
_exptl_absorpt_coefficient_mu 2.298
_exptl_absorpt_correction_T_max 0.5710
_exptl_absorpt_correction_T_min 0.3453
_exptl_absorpt_correction_type analytical
_exptl_crystal_colour yellow
_exptl_crystal_density_diffrn 1.484
_exptl_crystal_description prism
_exptl_crystal_F_000 376
_exptl_crystal_size_max 0.4
_exptl_crystal_size_mid 0.3
_exptl_crystal_size_min 0.2
_refine_diff_density_max 0.401
_refine_diff_density_min -0.442
_refine_diff_density_rms 0.086
_refine_ls_extinction_method none
_refine_ls_goodness_of_fit_ref 1.042
_refine_ls_hydrogen_treatment mixed
_refine_ls_matrix_type full
_refine_ls_number_parameters 279
_refine_ls_number_reflns 3966
_refine_ls_number_restraints 0
_refine_ls_restrained_S_all 1.042
_refine_ls_R_factor_all 0.0297
_refine_ls_R_factor_gt 0.0264
_refine_ls_shift/su_max 0.001
_refine_ls_shift/su_mean 0.000
_refine_ls_structure_factor_coef Fsqd
_refine_ls_weighting_details 'calc w=1/[\s^2^(Fo^2^)+(0.0416P)^2^+0.0657P] where P=(Fo^2^+2Fc^2^)/3'
_refine_ls_weighting_scheme calc
_refine_ls_wR_factor_gt 0.0674
_refine_ls_wR_factor_ref 0.0693
_reflns_number_gt 3663
_reflns_number_total 3966
_reflns_threshold_expression >2sigma(I)
_cod_data_source_file ja039860gsi20031208_104551_2.cif
_cod_data_source_block 7
_cod_original_cell_volume 821.8(8)
_cod_database_code 4112297

loop_
_symmetry_equiv_pos_as_xyz
'x, y, z'
'-x, -y, -z'

loop_
_atom_site_label
_atom_site_type_symbol
_atom_site_fract_x
_atom_site_fract_y
_atom_site_fract_z
_atom_site_U_iso_or_equiv
_atom_site_adp_type
_atom_site_occupancy
_atom_site_symmetry_multiplicity
_atom_site_calc_flag
Se1 Se 0.740046(18) 0.086103(16) 0.434224(14) 0.03474(7) Uani 1 1 d
O1 O 0.33358(16) -0.16948(15) 0.07361(13) 0.0472(3) Uani 1 1 d
O2 O 0.74033(17) 0.48040(15) 0.63463(15) 0.0539(3) Uani 1 1 d
N2 N 0.84719(19) 0.32442(17) 0.62009(15) 0.0412(3) Uani 1 1 d
N1 N 0.59423(17) -0.07295(16) 0.26792(14) 0.0367(3) Uani 1 1 d
C10 C 0.9940(2) 0.4563(2) 0.73918(18) 0.0422(4) Uani 1 1 d
C7 C 0.4151(2) 0.02993(18) 0.25660(17) 0.0362(3) Uani 1 1 d
C16 C 0.8380(3) -0.1246(3) 0.3333(2) 0.0486(4) Uani 1 1 d
C5 C 0.5589(2) 0.24790(19) 0.44990(18) 0.0375(3) Uani 1 1 d
C6 C 0.55651(19) 0.12722(18) 0.37907(16) 0.0335(3) Uani 1 1 d
C15 C 0.6899(2) -0.1118(2) 0.09638(18) 0.0451(4) Uani 1 1 d
C1 C 0.4401(2) -0.08159(19) 0.18848(17) 0.0373(3) Uani 1 1 d
C8 C 0.7202(2) 0.34997(19) 0.57214(18) 0.0386(3) Uani 1 1 d
C12 C 1.1565(3) 0.5439(3) 0.7117(3) 0.0608(5) Uani 1 1 d
C13 C 0.6613(2) -0.16175(19) 0.21992(17) 0.0385(3) Uani 1 1 d
C3 C 0.2672(2) 0.1637(2) 0.2750(2) 0.0490(4) Uani 1 1 d
C14 C 0.5286(3) -0.3384(2) 0.1831(3) 0.0535(5) Uani 1 1 d
C4 C 0.4123(2) 0.2646(2) 0.3958(2) 0.0463(4) Uani 1 1 d
C2 C 0.2680(2) 0.0472(2) 0.2050(2) 0.0440(4) Uani 1 1 d
C11 C 1.0380(3) 0.3956(3) 0.8653(2) 0.0576(5) Uani 1 1 d
C9 C 0.9150(3) 0.5587(3) 0.7476(3) 0.0655(6) Uani 1 1 d
O3 O 0.81588(18) 0.05036(18) 0.12801(15) 0.0538(3) Uani 1 1 d
H15A H 0.578(3) -0.134(3) 0.025(2) 0.048(5) Uiso 1 1 d
H15B H 0.730(3) -0.179(3) 0.063(2) 0.054(6) Uiso 1 1 d
H4 H 0.412(3) 0.343(3) 0.447(3) 0.062(7) Uiso 1 1 d
H16A H 0.824(3) -0.153(3) 0.413(3) 0.057(6) Uiso 1 1 d
H16B H 0.925(3) -0.016(3) 0.355(2) 0.048(5) Uiso 1 1 d
H11A H 0.938(4) 0.345(4) 0.881(3) 0.093(10) Uiso 1 1 d
H2 H 0.174(3) -0.017(3) 0.124(3) 0.061(7) Uiso 1 1 d
H14A H 0.513(4) -0.373(3) 0.251(3) 0.082(9) Uiso 1 1 d
H12A H 1.121(4) 0.585(3) 0.638(3) 0.085(9) Uiso 1 1 d
H11C H 1.079(4) 0.327(3) 0.856(3) 0.079(8) Uiso 1 1 d
H3O H 0.778(3) 0.085(3) 0.085(2) 0.045(6) Uiso 1 1 d
H11B H 1.128(4) 0.484(3) 0.939(3) 0.077(8) Uiso 1 1 d
H14B H 0.569(3) -0.392(3) 0.149(3) 0.059(6) Uiso 1 1 d
H3 H 0.184(3) 0.190(3) 0.254(2) 0.060(6) Uiso 1 1 d
H12B H 1.190(4) 0.467(3) 0.689(3) 0.081(8) Uiso 1 1 d
H16C H 0.875(3) -0.187(2) 0.301(2) 0.048(5) Uiso 1 1 d
H12C H 1.253(4) 0.630(3) 0.788(3) 0.080(8) Uiso 1 1 d
H14C H 0.408(4) -0.377(3) 0.110(3) 0.077(8) Uiso 1 1 d
H9A H 0.888(4) 0.552(4) 0.834(4) 0.115(11) Uiso 1 1 d
H9B H 0.976(5) 0.662(5) 0.736(4) 0.118(13) Uiso 1 1 d

loop_
_atom_site_aniso_label
_atom_site_aniso_U_11
_atom_site_aniso_U_22
_atom_site_aniso_U_33
_atom_site_aniso_U_23
_atom_site_aniso_U_13
_atom_site_aniso_U_12
Se1 0.03009(9) 0.03638(10) 0.03155(10) 0.00366(6) 0.00621(7) 0.01838(7)
O1 0.0371(6) 0.0479(7) 0.0394(7) -0.0032(5) 0.0006(5) 0.0222(5)
O2 0.0471(7) 0.0439(6) 0.0616(9) -0.0085(6) 0.0127(6) 0.0264(6)
N2 0.0404(7) 0.0381(7) 0.0386(7) -0.0011(6) 0.0105(6) 0.0211(6)
N1 0.0322(6) 0.0381(6) 0.0325(7) -0.0007(5) 0.0051(5) 0.0201(5)
C10 0.0390(8) 0.0369(8) 0.0409(9) -0.0005(7) 0.0127(7) 0.0166(7)
C7 0.0304(7) 0.0354(7) 0.0386(8) 0.0072(6) 0.0115(6) 0.0167(6)
C16 0.0444(10) 0.0565(11) 0.0408(10) 0.0012(8) 0.0050(8) 0.0338(9)
C5 0.0360(8) 0.0348(7) 0.0415(9) 0.0074(7) 0.0168(7) 0.0182(6)
C6 0.0294(7) 0.0335(7) 0.0362(8) 0.0091(6) 0.0132(6) 0.0162(6)
C15 0.0411(9) 0.0503(9) 0.0357(9) -0.0001(7) 0.0096(7) 0.0236(8)
C1 0.0303(7) 0.0379(7) 0.0360(8) 0.0051(6) 0.0081(6) 0.0170(6)
C8 0.0413(8) 0.0348(8) 0.0415(9) 0.0048(6) 0.0195(7) 0.0201(7)
C12 0.0536(12) 0.0507(11) 0.0696(15) 0.0162(11) 0.0301(11) 0.0182(10)
C13 0.0344(7) 0.0395(8) 0.0362(8) 0.0000(6) 0.0065(6) 0.0225(7)
C3 0.0393(9) 0.0544(10) 0.0584(12) 0.0129(9) 0.0172(8) 0.0312(8)
C14 0.0513(11) 0.0400(9) 0.0598(13) 0.0039(9) 0.0143(10) 0.0246(9)
C4 0.0444(9) 0.0440(9) 0.0561(11) 0.0088(8) 0.0215(8) 0.0275(8)
C2 0.0311(8) 0.0478(9) 0.0446(10) 0.0071(8) 0.0082(7) 0.0209(7)
C11 0.0560(12) 0.0595(12) 0.0394(10) 0.0055(9) 0.0160(9) 0.0209(10)
C9 0.0562(12) 0.0554(12) 0.0660(15) -0.0169(11) 0.0069(11) 0.0315(10)
O3 0.0393(7) 0.0536(8) 0.0469(8) 0.0114(7) 0.0068(6) 0.0174(6)

loop_
_atom_type_symbol
_atom_type_description
_atom_type_scat_dispersion_real
_atom_type_scat_dispersion_imag
_atom_type_scat_source
C C 0.0033 0.0016 'International Tables Vol C Tables 4.2.6.8 and 6.1.1.4'
H H 0.0000 0.0000 'International Tables Vol C Tables 4.2.6.8 and 6.1.1.4'
N N 0.0061 0.0033 'International Tables Vol C Tables 4.2.6.8 and 6.1.1.4'
O O 0.0106 0.0060 'International Tables Vol C Tables 4.2.6.8 and 6.1.1.4'
Se Se -0.0929 2.2259 'International Tables Vol C Tables 4.2.6.8 and 6.1.1.4'

loop_
_geom_angle_atom_site_label_1
_geom_angle_atom_site_label_2
_geom_angle_atom_site_label_3
_geom_angle
C6 Se1 N1 84.75(7)
C8 O2 C9 105.77(15)
C8 N2 C10 107.95(14)
C1 N1 C13 122.39(14)
C1 N1 Se1 115.54(11)
C13 N1 Se1 121.28(10)
N2 C10 C11 110.28(16)
N2 C10 C12 109.75(17)
C11 C10 C12 110.68(18)
N2 C10 C9 102.47(15)
C11 C10 C9 112.0(2)
C12 C10 C9 111.3(2)
C6 C7 C2 119.43(16)
C6 C7 C1 114.87(14)
C2 C7 C1 125.65(16)
C13 C16 H16A 110.6(14)
C13 C16 H16B 110.7(12)
H16A C16 H16B 109.8(19)
C13 C16 H16C 106.9(13)
H16A C16 H16C 108.6(18)
H16B C16 H16C 110.2(18)
C4 C5 C6 118.14(16)
C4 C5 C8 125.32(16)
C6 C5 C8 116.48(15)
C7 C6 C5 121.47(14)
C7 C6 Se1 113.79(12)
C5 C6 Se1 124.70(12)
O3 C15 C13 111.48(15)
O3 C15 H15A 109.1(13)
C13 C15 H15A 108.9(12)
O3 C15 H15B 111.5(12)
C13 C15 H15B 107.6(12)
H15A C15 H15B 108.0(18)
O1 C1 N1 125.23(15)
O1 C1 C7 123.92(15)
N1 C1 C7 110.84(14)
N2 C8 O2 118.32(16)
N2 C8 C5 122.35(15)
O2 C8 C5 119.27(15)
C10 C12 H12A 105.4(18)
C10 C12 H12B 108.6(16)
H12A C12 H12B 112(2)
C10 C12 H12C 110.7(17)
H12A C12 H12C 108(2)
H12B C12 H12C 112(2)
N1 C13 C16 108.93(14)
N1 C13 C15 109.50(14)
C16 C13 C15 109.13(16)
N1 C13 C14 110.20(16)
C16 C13 C14 109.03(16)
C15 C13 C14 110.03(16)
C2 C3 C4 120.65(17)
C2 C3 H3 129.7(16)
C4 C3 H3 109.6(16)
C13 C14 H14A 113(2)
C13 C14 H14B 109.1(15)
H14A C14 H14B 109(2)
C13 C14 H14C 116.6(15)
H14A C14 H14C 105(2)
H14B C14 H14C 103(2)
C5 C4 C3 120.59(17)
C5 C4 H4 117.6(15)
C3 C4 H4 121.7(15)
C3 C2 C7 119.65(17)
C3 C2 H2 120.7(15)
C7 C2 H2 119.6(16)
C10 C11 H11A 108.9(19)
C10 C11 H11C 111.2(17)
H11A C11 H11C 111(2)
C10 C11 H11B 107.1(16)
H11A C11 H11B 109(2)
H11C C11 H11B 110(2)
O2 C9 C10 105.47(16)
O2 C9 H9A 103.5(19)
C10 C9 H9A 109.9(19)
O2 C9 H9B 106(2)
C10 C9 H9B 116(2)
H9A C9 H9B 115(3)
C15 O3 H3O 109(2)

loop_
_geom_bond_atom_site_label_1
_geom_bond_atom_site_label_2
_geom_bond_distance
Se1 C6 1.8604(18)
Se1 N1 1.9123(16)
O1 C1 1.239(2)
O2 C8 1.349(2)
O2 C9 1.446(3)
N2 C8 1.270(2)
N2 C10 1.485(2)
N1 C1 1.353(2)
N1 C13 1.490(2)
C10 C11 1.515(3)
C10 C12 1.524(3)
C10 C9 1.542(3)
C7 C6 1.381(2)
C7 C2 1.393(2)
C7 C1 1.478(2)
C16 C13 1.525(2)
C16 H16A 0.96(2)
C16 H16B 0.96(2)
C16 H16C 0.96(2)
C5 C4 1.386(3)
C5 C6 1.401(2)
C5 C8 1.452(2)
C15 O3 1.416(2)
C15 C13 1.527(3)
C15 H15A 0.97(2)
C15 H15B 1.03(2)
C12 H12A 0.94(3)
C12 H12B 1.01(3)
C12 H12C 0.97(3)
C13 C14 1.532(3)
C3 C2 1.380(3)
C3 C4 1.388(3)
C3 H3 0.90(2)
C14 H14A 0.86(3)
C14 H14B 0.93(3)
C14 H14C 0.99(3)
C4 H4 0.95(3)
C2 H2 0.92(3)
C11 H11A 0.93(3)
C11 H11C 0.96(3)
C11 H11B 0.95(3)
C9 H9A 1.06(4)
C9 H9B 0.95(4)
O3 H3O 0.69(2)

loop_
_geom_torsion_atom_site_label_1
_geom_torsion_atom_site_label_2
_geom_torsion_atom_site_label_3
_geom_torsion_atom_site_label_4
_geom_torsion
C6 Se1 N1 C1 2.12(12)
C6 Se1 N1 C13 172.25(13)
C8 N2 C10 C11 120.91(19)
C8 N2 C10 C12 -116.90(18)
C8 N2 C10 C9 1.5(2)
C2 C7 C6 C5 -2.9(2)
C1 C7 C6 C5 174.48(14)
C2 C7 C6 Se1 179.10(13)
C1 C7 C6 Se1 -3.50(18)
C4 C5 C6 C7 1.9(2)
C8 C5 C6 C7 -175.43(15)
C4 C5 C6 Se1 179.69(13)
C8 C5 C6 Se1 2.3(2)
N1 Se1 C6 C7 0.88(12)
N1 Se1 C6 C5 -177.02(14)
C13 N1 C1 O1 5.1(3)
Se1 N1 C1 O1 175.13(14)
C13 N1 C1 C7 -174.34(14)
Se1 N1 C1 C7 -4.33(18)
C6 C7 C1 O1 -174.40(16)
C2 C7 C1 O1 2.8(3)
C6 C7 C1 N1 5.1(2)
C2 C7 C1 N1 -177.72(16)
C10 N2 C8 O2 -0.8(2)
C10 N2 C8 C5 176.38(16)
C9 O2 C8 N2 -0.3(3)
C9 O2 C8 C5 -177.6(2)
C4 C5 C8 N2 176.78(18)
C6 C5 C8 N2 -6.1(2)
C4 C5 C8 O2 -6.0(3)
C6 C5 C8 O2 171.14(15)
C1 N1 C13 C16 179.48(16)
Se1 N1 C13 C16 10.0(2)
C1 N1 C13 C15 60.2(2)
Se1 N1 C13 C15 -109.24(14)
C1 N1 C13 C14 -61.0(2)
Se1 N1 C13 C14 129.60(15)
O3 C15 C13 N1 60.38(19)
O3 C15 C13 C16 -58.76(19)
O3 C15 C13 C14 -178.35(16)
C6 C5 C4 C3 0.3(3)
C8 C5 C4 C3 177.46(18)
C2 C3 C4 C5 -1.6(3)
C4 C3 C2 C7 0.6(3)
C6 C7 C2 C3 1.6(3)
C1 C7 C2 C3 -175.50(17)
C8 O2 C9 C10 1.2(3)
N2 C10 C9 O2 -1.6(3)
C11 C10 C9 O2 -119.8(2)
C12 C10 C9 O2 115.6(2)
